data_7231918
loop_
_publ_author_name
'Wang, Xiaojuan'
'Kong, Minmin'
'Li, Duanxiu'
'Fang, Jianhui'
'Deng, Zongwu'
'Zhang, Hailu'

_publ_section_title
;
 Stanozolol--aromatic carboxylic acid crystalline complexes: flexible
 tautomeric/ionization states and supramolecular synthons
;
_journal_issue 13
_journal_name_full CrystEngComm
_journal_page_first 2144
_journal_paper_doi 10.1039/C8CE01439F
_journal_volume 21
_journal_year 2019
_chemical_absolute_configuration unk
_chemical_formula_moiety 'C21 H33 N2 O, C7 H5 O4'
_chemical_formula_sum 'C28 H38 N2 O5'
_chemical_formula_weight 482.60
_space_group_crystal_system monoclinic
_space_group_IT_number 4
_space_group_name_Hall 'P 2yb'
_space_group_name_H-M_alt 'P 1 21 1'
_symmetry_space_group_name_Hall 'P 2yb'
_symmetry_space_group_name_H-M 'P 1 21 1'
_atom_sites_solution_hydrogens mixed
_audit_creation_method SHELXL-2017/1
_audit_update_record
;
2018-08-26 deposited with the CCDC.
2018-12-03 downloaded from the CCDC.
;
_cell_angle_alpha 90
_cell_angle_beta 90.01(3)
_cell_angle_gamma 90
_cell_formula_units_Z 4
_cell_length_a 8.8708(18)
_cell_length_b 15.609(3)
_cell_length_c 18.593(4)
_cell_measurement_reflns_used 11259
_cell_measurement_temperature 120(2)
_cell_measurement_theta_max 27.4739
_cell_measurement_theta_min 3.4048
_cell_volume 2574.5(9)
_computing_structure_refinement 'SHELXL-2017/1 (Sheldrick, 2017)'
_diffrn_ambient_temperature 120(2)
_diffrn_measured_fraction_theta_full 0.997
_diffrn_measured_fraction_theta_max 0.997
_diffrn_measurement_device_type 'Rigaku Saturn724+ (2x2 bin mode)'
_diffrn_measurement_method '\w scan'
_diffrn_radiation_type MoK\a
_diffrn_radiation_wavelength 0.71073
_diffrn_reflns_av_unetI/netI 0.0306
_diffrn_reflns_Laue_measured_fraction_full 0.997
_diffrn_reflns_Laue_measured_fraction_max 0.997
_diffrn_reflns_limit_h_max 10
_diffrn_reflns_limit_h_min -10
_diffrn_reflns_limit_k_max 18
_diffrn_reflns_limit_k_min -18
_diffrn_reflns_limit_l_max 22
_diffrn_reflns_limit_l_min 0
_diffrn_reflns_number 9574
_diffrn_reflns_point_group_measured_fraction_full 0.998
_diffrn_reflns_point_group_measured_fraction_max 0.998
_diffrn_reflns_theta_full 25.242
_diffrn_reflns_theta_max 25.499
_diffrn_reflns_theta_min 3.174
_diffrn_source 'fine-focus sealed tube'
_exptl_absorpt_coefficient_mu 0.085
_exptl_absorpt_correction_T_max 1.0000
_exptl_absorpt_correction_T_min 0.8957
_exptl_absorpt_correction_type multi-scan
_exptl_absorpt_process_details 'Jacobson, R. (1998) Private communication'
_exptl_crystal_colour Colorless
_exptl_crystal_density_diffrn 1.245
_exptl_crystal_description Block
_exptl_crystal_F_000 1040
_exptl_crystal_size_max 0.400
_exptl_crystal_size_mid 0.360
_exptl_crystal_size_min 0.350
_refine_diff_density_max 0.134
_refine_diff_density_min -0.123
_refine_diff_density_rms 0.028
_refine_ls_abs_structure_details
;
 Flack x determined using 4302 quotients [(I+)-(I-)]/[(I+)+(I-)]
 (Parsons, Flack and Wagner, Acta Cryst. B69 (2013) 249-259).
;
_refine_ls_abs_structure_Flack 0.0(2)
_refine_ls_extinction_method none
_refine_ls_goodness_of_fit_ref 1.055
_refine_ls_hydrogen_treatment mixed
_refine_ls_matrix_type full
_refine_ls_number_parameters 674
_refine_ls_number_reflns 9574
_refine_ls_number_restraints 11
_refine_ls_restrained_S_all 1.055
_refine_ls_R_factor_all 0.0309
_refine_ls_R_factor_gt 0.0304
_refine_ls_shift/su_max 0.000
_refine_ls_shift/su_mean 0.000
_refine_ls_structure_factor_coef Fsqd
_refine_ls_weighting_details 'w=1/[\s^2^(Fo^2^)+(0.0360P)^2^+0.1231P] where P=(Fo^2^+2Fc^2^)/3'
_refine_ls_weighting_scheme calc
_refine_ls_wR_factor_gt 0.0698
_refine_ls_wR_factor_ref 0.0702
_reflns_Friedel_coverage 0.925
_reflns_Friedel_fraction_full 0.998
_reflns_Friedel_fraction_max 0.998
_reflns_number_gt 9453
_reflns_number_total 9574
_reflns_threshold_expression 'I > 2\s(I)'
_cod_data_source_file c8ce01439f2.cif
_cod_data_source_block STAN-DBA
_cod_depositor_comments
;
The following automatic conversions were performed:

'_exptl_absorpt_correction_type' value 'Multi-scan' changed to
'multi-scan' according to
/home/data/users/saulius/crontab/automatic-downloads/rss-feeds/RSC/lib/dictionaries/cif_core.dic
dictionary named 'cif_core.dic' version 2.4.2 from 2011-04-26.

Automatic conversion script
Id: cif_fix_values 4973 2017-02-22 13:04:09Z antanas 

 Adding full bibliography for 7231918--7231921.cif.
;
_cod_database_code 7231918
_shelx_shelxl_version_number 2017/1
_shelx_space_group_comment
;
The symmetry employed for this shelxl refinement is uniquely defined
by the following loop, which should always be used as a source of
symmetry information in preference to the above space-group names.
They are only intended as comments.
;
_shelx_estimated_absorpt_t_min 0.967
_shelx_estimated_absorpt_t_max 0.971

loop_
_space_group_symop_operation_xyz
'x, y, z'
'-x, y+1/2, -z'

loop_
_atom_site_label
_atom_site_type_symbol
_atom_site_fract_x
_atom_site_fract_y
_atom_site_fract_z
_atom_site_U_iso_or_equiv
_atom_site_adp_type
_atom_site_occupancy
_atom_site_site_symmetry_order
_atom_site_calc_flag
_atom_site_refinement_flags_posn
_atom_site_refinement_flags_adp
O1 O 0.6687(3) 0.62401(15) 0.92622(11) 0.0253(5) Uani 1 1 d D .
H1B H 0.755(2) 0.607(2) 0.9391(17) 0.023(9) Uiso 1 1 d D .
O2 O -0.2494(3) 0.97206(15) 0.42609(11) 0.0249(5) Uani 1 1 d D .
H2A H -0.338(3) 0.983(4) 0.439(3) 0.086(19) Uiso 1 1 d D .
O3 O 0.5250(3) 0.52638(18) 0.52724(13) 0.0397(7) Uani 1 1 d . .
O4 O 0.4695(3) 0.53909(17) 0.41085(14) 0.0369(6) Uani 1 1 d . .
O5 O 0.7837(3) 0.5708(2) 0.57406(14) 0.0470(7) Uani 1 1 d D .
H5A H 0.694(3) 0.551(3) 0.571(2) 0.056 Uiso 1 1 d D U
O6 O 0.6685(3) 0.58542(19) 0.32187(14) 0.0453(7) Uani 1 1 d D .
H6 H 0.585(3) 0.567(3) 0.339(2) 0.054 Uiso 1 1 d D U
O7 O -0.0723(3) 0.55539(17) -0.02636(13) 0.0379(6) Uani 1 1 d . .
O8 O -0.0952(3) 0.55864(16) 0.09242(13) 0.0331(6) Uani 1 1 d . .
O9 O 0.1273(3) 0.52087(17) 0.17341(13) 0.0364(6) Uani 1 1 d D .
H9 H 0.042(3) 0.540(3) 0.159(2) 0.053(14) Uiso 1 1 d D .
O10 O 0.1732(3) 0.51093(17) -0.08403(13) 0.0347(6) Uani 1 1 d D .
H10 H 0.081(2) 0.521(3) -0.077(3) 0.071(17) Uiso 1 1 d D .
N1 N -0.2110(3) 0.96159(18) 0.60275(15) 0.0254(6) Uani 1 1 d D .
H1A H -0.293(3) 0.9911(19) 0.5914(17) 0.024(9) Uiso 1 1 d D .
N2 N -0.1153(3) 0.93224(18) 0.55215(14) 0.0248(6) Uani 1 1 d D .
H2 H -0.137(5) 0.936(3) 0.5056(9) 0.053(13) Uiso 1 1 d D .
N3 N 0.6435(3) 0.63986(17) 0.10186(14) 0.0224(6) Uani 1 1 d D .
H3 H 0.732(2) 0.617(2) 0.0975(19) 0.027 Uiso 1 1 d D U
N4 N 0.5446(3) 0.66584(17) 0.05196(14) 0.0219(6) Uani 1 1 d D .
H4 H 0.563(4) 0.654(2) 0.0065(9) 0.026 Uiso 1 1 d D U
C1 C -0.1515(4) 0.9481(2) 0.66767(18) 0.0272(7) Uani 1 1 d . .
H1 H -0.196895 0.962823 0.712279 0.033 Uiso 1 1 calc R U
C2 C -0.0122(4) 0.9091(2) 0.65899(17) 0.0240(7) Uani 1 1 d . .
C3 C 0.0076(4) 0.89968(19) 0.58542(17) 0.0228(7) Uani 1 1 d . .
C4 C 0.1397(4) 0.8585(2) 0.55027(17) 0.0248(7) Uani 1 1 d . .
H4A H 0.176867 0.895294 0.510723 0.030 Uiso 1 1 calc R U
H4B H 0.109356 0.802648 0.529526 0.030 Uiso 1 1 calc R U
C5 C 0.2670(4) 0.8446(2) 0.60633(17) 0.0223(7) Uani 1 1 d . .
H5 H 0.314668 0.901797 0.614909 0.027 Uiso 1 1 calc R U
C6 C 0.2090(3) 0.81207(19) 0.68033(15) 0.0196(6) Uani 1 1 d . .
C7 C 0.1041(4) 0.8809(2) 0.71290(17) 0.0260(7) Uani 1 1 d . .
H7A H 0.053164 0.857332 0.755925 0.031 Uiso 1 1 calc R U
H7B H 0.164842 0.930931 0.728168 0.031 Uiso 1 1 calc R U
C8 C 0.1202(4) 0.7282(2) 0.67156(17) 0.0267(7) Uani 1 1 d . .
H8A H 0.093857 0.705549 0.719096 0.040 Uiso 1 1 calc R U
H8B H 0.182232 0.686191 0.645850 0.040 Uiso 1 1 calc R U
H8C H 0.027869 0.739215 0.644132 0.040 Uiso 1 1 calc R U
C9 C 0.3889(4) 0.7867(2) 0.57430(17) 0.0305(8) Uani 1 1 d . .
H9A H 0.343186 0.731007 0.561131 0.037 Uiso 1 1 calc R U
H9B H 0.428097 0.813331 0.529747 0.037 Uiso 1 1 calc R U
C10 C 0.5200(4) 0.7710(2) 0.62595(17) 0.0317(8) Uani 1 1 d . .
H10A H 0.575817 0.825170 0.633392 0.038 Uiso 1 1 calc R U
H10B H 0.590241 0.728912 0.604377 0.038 Uiso 1 1 calc R U
C11 C 0.4646(4) 0.7371(2) 0.69893(16) 0.0202(6) Uani 1 1 d . .
H11 H 0.413500 0.680745 0.690988 0.024 Uiso 1 1 calc R U
C12 C 0.3480(4) 0.8007(2) 0.73048(16) 0.0207(6) Uani 1 1 d . .
H12 H 0.399477 0.857723 0.731670 0.025 Uiso 1 1 calc R U
C13 C 0.3038(4) 0.7808(2) 0.80929(16) 0.0271(7) Uani 1 1 d . .
H13A H 0.244768 0.829302 0.828804 0.033 Uiso 1 1 calc R U
H13B H 0.238604 0.729297 0.810143 0.033 Uiso 1 1 calc R U
C14 C 0.4415(4) 0.7652(2) 0.85777(16) 0.0267(7) Uani 1 1 d . .
H14A H 0.499589 0.819045 0.862642 0.032 Uiso 1 1 calc R U
H14B H 0.407173 0.747819 0.906286 0.032 Uiso 1 1 calc R U
C15 C 0.5423(3) 0.69604(19) 0.82683(16) 0.0199(6) Uani 1 1 d . .
C16 C 0.5947(4) 0.7238(2) 0.75167(16) 0.0231(7) Uani 1 1 d . .
H16 H 0.646854 0.780191 0.757177 0.028 Uiso 1 1 calc R U
C17 C 0.4551(4) 0.6108(2) 0.82416(18) 0.0285(7) Uani 1 1 d . .
H17A H 0.416248 0.597270 0.872180 0.043 Uiso 1 1 calc R U
H17B H 0.522730 0.564912 0.808242 0.043 Uiso 1 1 calc R U
H17C H 0.370779 0.615919 0.790364 0.043 Uiso 1 1 calc R U
C18 C 0.7154(4) 0.6575(2) 0.73227(18) 0.0315(8) Uani 1 1 d . .
H18A H 0.790129 0.681918 0.698459 0.038 Uiso 1 1 calc R U
H18B H 0.669417 0.606038 0.710182 0.038 Uiso 1 1 calc R U
C19 C 0.7906(4) 0.6350(2) 0.80602(17) 0.0269(7) Uani 1 1 d . .
H19A H 0.791547 0.572253 0.813494 0.032 Uiso 1 1 calc R U
H19B H 0.895757 0.656220 0.807334 0.032 Uiso 1 1 calc R U
C20 C 0.6948(4) 0.67961(19) 0.86520(17) 0.0228(7) Uani 1 1 d . .
C21 C 0.7730(4) 0.7607(2) 0.8922(2) 0.0369(8) Uani 1 1 d . .
H21A H 0.713787 0.785960 0.931345 0.055 Uiso 1 1 calc R U
H21B H 0.781569 0.802013 0.852733 0.055 Uiso 1 1 calc R U
H21C H 0.873911 0.746211 0.909952 0.055 Uiso 1 1 calc R U
C22 C 0.5916(4) 0.6604(2) 0.16716(17) 0.0216(7) Uani 1 1 d . .
H22 H 0.640407 0.648764 0.211575 0.026 Uiso 1 1 calc R U
C23 C 0.4546(3) 0.7015(2) 0.15889(15) 0.0197(6) Uani 1 1 d . .
C24 C 0.4262(3) 0.7031(2) 0.08497(16) 0.0210(6) Uani 1 1 d . .
C25 C 0.2883(4) 0.7385(2) 0.05163(15) 0.0213(6) Uani 1 1 d . .
H25A H 0.250804 0.698600 0.014291 0.026 Uiso 1 1 calc R U
H25B H 0.311611 0.793924 0.028304 0.026 Uiso 1 1 calc R U
C26 C 0.1666(3) 0.75148(19) 0.10953(16) 0.0198(6) Uani 1 1 d . .
H26 H 0.133015 0.693155 0.124970 0.024 Uiso 1 1 calc R U
C27 C 0.2292(3) 0.79750(19) 0.17806(15) 0.0177(6) Uani 1 1 d . .
C28 C 0.3464(3) 0.7372(2) 0.21321(16) 0.0215(6) Uani 1 1 d . .
H28A H 0.403304 0.769215 0.250296 0.026 Uiso 1 1 calc R U
H28B H 0.293214 0.689405 0.237335 0.026 Uiso 1 1 calc R U
C29 C 0.3040(3) 0.8828(2) 0.15743(16) 0.0221(6) Uani 1 1 d . .
H29A H 0.390314 0.871719 0.125924 0.033 Uiso 1 1 calc R U
H29B H 0.338447 0.912174 0.201036 0.033 Uiso 1 1 calc R U
H29C H 0.230808 0.919029 0.132189 0.033 Uiso 1 1 calc R U
C30 C 0.0975(3) 0.81059(19) 0.23233(15) 0.0185(6) Uani 1 1 d . .
H30 H 0.062968 0.751680 0.245576 0.022 Uiso 1 1 calc R U
C31 C -0.0411(3) 0.85513(19) 0.19936(16) 0.0183(6) Uani 1 1 d . .
H31 H -0.011863 0.914449 0.184609 0.022 Uiso 1 1 calc R U
C32 C -0.0960(4) 0.8068(2) 0.13328(16) 0.0249(7) Uani 1 1 d . .
H32A H -0.181307 0.838390 0.111398 0.030 Uiso 1 1 calc R U
H32B H -0.133131 0.749652 0.147990 0.030 Uiso 1 1 calc R U
C33 C 0.0291(4) 0.7961(2) 0.07740(17) 0.0259(7) Uani 1 1 d . .
H33A H -0.009365 0.762010 0.036420 0.031 Uiso 1 1 calc R U
H33B H 0.059056 0.853103 0.058953 0.031 Uiso 1 1 calc R U
C34 C 0.1501(3) 0.8524(2) 0.30365(16) 0.0235(7) Uani 1 1 d . .
H34A H 0.230501 0.816725 0.325191 0.028 Uiso 1 1 calc R U
H34B H 0.193618 0.909442 0.293034 0.028 Uiso 1 1 calc R U
C35 C 0.0220(4) 0.8629(2) 0.35840(16) 0.0222(7) Uani 1 1 d . .
H35A H -0.010266 0.805760 0.375584 0.027 Uiso 1 1 calc R U
H35B H 0.059055 0.895823 0.400345 0.027 Uiso 1 1 calc R U
C36 C -0.1130(3) 0.90943(19) 0.32512(16) 0.0189(6) Uani 1 1 d . .
C37 C -0.1630(3) 0.86110(19) 0.25710(15) 0.0187(6) Uani 1 1 d . .
H37 H -0.185566 0.801024 0.272371 0.022 Uiso 1 1 calc R U
C38 C -0.0704(4) 1.00242(19) 0.30767(16) 0.0231(7) Uani 1 1 d . .
H38A H -0.039218 1.031700 0.351869 0.035 Uiso 1 1 calc R U
H38B H -0.157674 1.031931 0.286936 0.035 Uiso 1 1 calc R U
H38C H 0.012940 1.003007 0.273078 0.035 Uiso 1 1 calc R U
C39 C -0.3151(3) 0.9026(2) 0.23819(16) 0.0249(7) Uani 1 1 d . .
H39A H -0.383369 0.860559 0.215244 0.030 Uiso 1 1 calc R U
H39B H -0.300793 0.951664 0.205103 0.030 Uiso 1 1 calc R U
C40 C -0.3798(4) 0.9332(2) 0.31153(17) 0.0268(7) Uani 1 1 d . .
H40A H -0.396590 0.995860 0.310972 0.032 Uiso 1 1 calc R U
H40B H -0.476867 0.904354 0.321693 0.032 Uiso 1 1 calc R U
C41 C -0.2614(4) 0.9092(2) 0.36898(16) 0.0217(7) Uani 1 1 d . .
C42 C -0.3015(4) 0.8239(2) 0.40417(18) 0.0320(8) Uani 1 1 d . .
H42A H -0.220093 0.806603 0.436687 0.048 Uiso 1 1 calc R U
H42B H -0.315015 0.780187 0.366920 0.048 Uiso 1 1 calc R U
H42C H -0.395297 0.830263 0.431518 0.048 Uiso 1 1 calc R U
C43 C 0.5609(4) 0.5461(2) 0.46400(19) 0.0277(7) Uani 1 1 d . .
C44 C 0.7156(4) 0.5776(2) 0.44889(17) 0.0231(7) Uani 1 1 d . .
C45 C 0.8197(4) 0.5887(2) 0.50516(18) 0.0283(8) Uani 1 1 d . .
C46 C 0.9649(4) 0.6178(2) 0.4912(2) 0.0354(9) Uani 1 1 d . .
H46 H 1.034026 0.626538 0.529556 0.043 Uiso 1 1 calc R U
C47 C 1.0071(4) 0.6338(2) 0.4219(2) 0.0393(9) Uani 1 1 d . .
H47 H 1.106729 0.653129 0.412524 0.047 Uiso 1 1 calc R U
C48 C 0.9097(4) 0.6227(2) 0.3654(2) 0.0366(9) Uani 1 1 d . .
H48 H 0.941859 0.634023 0.317602 0.044 Uiso 1 1 calc R U
C49 C 0.7638(4) 0.5949(2) 0.37861(19) 0.0292(8) Uani 1 1 d . .
C50 C -0.0195(4) 0.5454(2) 0.03603(18) 0.0257(7) Uani 1 1 d . .
C51 C 0.1396(4) 0.51712(19) 0.04349(17) 0.0221(7) Uani 1 1 d . .
C52 C 0.2073(4) 0.5070(2) 0.11211(18) 0.0257(7) Uani 1 1 d . .
C53 C 0.3570(4) 0.4838(2) 0.1184(2) 0.0306(8) Uani 1 1 d . .
H53 H 0.402305 0.478609 0.164542 0.037 Uiso 1 1 calc R U
C54 C 0.4403(4) 0.4682(2) 0.0568(2) 0.0344(8) Uani 1 1 d . .
H54 H 0.543038 0.451919 0.061169 0.041 Uiso 1 1 calc R U
C55 C 0.3782(4) 0.4758(2) -0.0102(2) 0.0315(8) Uani 1 1 d . .
H55 H 0.437003 0.463508 -0.051694 0.038 Uiso 1 1 calc R U
C56 C 0.2294(4) 0.5013(2) -0.01755(17) 0.0251(7) Uani 1 1 d . .

loop_
_atom_site_aniso_label
_atom_site_aniso_U_11
_atom_site_aniso_U_22
_atom_site_aniso_U_33
_atom_site_aniso_U_23
_atom_site_aniso_U_13
_atom_site_aniso_U_12
O1 0.0232(12) 0.0352(13) 0.0174(10) 0.0021(10) -0.0016(9) 0.0100(10)
O2 0.0251(12) 0.0317(12) 0.0179(11) -0.0037(9) 0.0029(9) 0.0080(10)
O3 0.0316(14) 0.0583(17) 0.0293(13) 0.0093(12) 0.0058(11) -0.0107(13)
O4 0.0305(13) 0.0449(15) 0.0354(14) 0.0036(12) -0.0079(12) -0.0131(11)
O5 0.0413(15) 0.074(2) 0.0254(13) -0.0048(13) -0.0054(12) -0.0032(15)
O6 0.0475(17) 0.0638(19) 0.0245(13) 0.0117(13) -0.0050(12) -0.0102(15)
O7 0.0279(13) 0.0558(16) 0.0299(13) 0.0021(12) -0.0050(11) 0.0136(12)
O8 0.0250(12) 0.0438(15) 0.0306(13) 0.0030(11) 0.0049(10) 0.0143(11)
O9 0.0376(15) 0.0488(16) 0.0227(12) 0.0075(11) -0.0006(11) 0.0079(12)
O10 0.0326(15) 0.0465(15) 0.0251(12) -0.0018(11) 0.0032(11) 0.0016(12)
N1 0.0233(15) 0.0277(14) 0.0251(14) -0.0006(11) -0.0056(12) 0.0047(12)
N2 0.0265(15) 0.0280(14) 0.0201(13) 0.0017(12) -0.0036(12) 0.0009(12)
N3 0.0168(13) 0.0252(14) 0.0251(13) -0.0013(11) 0.0005(11) 0.0038(11)
N4 0.0206(13) 0.0258(14) 0.0192(13) -0.0007(11) 0.0003(11) 0.0018(11)
C1 0.0262(18) 0.0321(18) 0.0232(16) -0.0004(14) -0.0039(14) 0.0038(14)
C2 0.0263(18) 0.0247(16) 0.0210(16) 0.0001(12) -0.0030(14) 0.0020(13)
C3 0.0240(17) 0.0207(15) 0.0238(16) 0.0030(13) -0.0017(13) 0.0017(13)
C4 0.0263(18) 0.0266(17) 0.0215(16) 0.0066(13) -0.0034(14) 0.0026(14)
C5 0.0223(16) 0.0244(16) 0.0203(15) 0.0052(13) -0.0005(13) 0.0014(12)
C6 0.0213(15) 0.0227(15) 0.0146(14) 0.0013(12) -0.0013(12) 0.0006(13)
C7 0.0269(17) 0.0312(17) 0.0198(16) -0.0007(13) -0.0034(13) 0.0066(14)
C8 0.0249(17) 0.0286(17) 0.0265(17) 0.0044(14) -0.0058(14) -0.0045(14)
C9 0.0258(17) 0.048(2) 0.0178(15) 0.0091(15) 0.0033(14) 0.0076(15)
C10 0.0259(18) 0.046(2) 0.0233(17) 0.0094(15) 0.0055(14) 0.0097(16)
C11 0.0190(15) 0.0258(15) 0.0159(14) 0.0023(12) 0.0001(12) 0.0020(13)
C12 0.0220(16) 0.0206(14) 0.0196(14) 0.0011(12) -0.0012(13) 0.0028(13)
C13 0.0264(18) 0.0372(18) 0.0178(15) 0.0002(13) -0.0010(14) 0.0101(14)
C14 0.0317(19) 0.0342(17) 0.0143(14) -0.0010(13) -0.0038(13) 0.0111(15)
C15 0.0215(15) 0.0229(15) 0.0153(14) -0.0016(12) 0.0006(12) 0.0036(13)
C16 0.0231(16) 0.0265(16) 0.0198(15) 0.0037(12) 0.0033(13) -0.0010(13)
C17 0.0293(18) 0.0292(17) 0.0269(17) 0.0049(14) -0.0040(14) -0.0037(14)
C18 0.0234(17) 0.048(2) 0.0227(16) 0.0034(15) 0.0043(14) 0.0114(16)
C19 0.0220(17) 0.0334(18) 0.0254(16) 0.0025(14) 0.0047(14) 0.0081(14)
C20 0.0242(17) 0.0229(16) 0.0212(15) 0.0014(12) -0.0007(13) 0.0016(13)
C21 0.035(2) 0.0342(19) 0.042(2) -0.0004(16) -0.0142(17) 0.0022(16)
C22 0.0227(16) 0.0246(15) 0.0176(15) 0.0005(13) 0.0014(13) 0.0016(13)
C23 0.0207(15) 0.0208(15) 0.0175(15) 0.0018(12) 0.0003(12) 0.0003(12)
C24 0.0205(16) 0.0208(15) 0.0218(15) -0.0018(13) 0.0037(13) -0.0005(13)
C25 0.0234(16) 0.0223(15) 0.0183(15) -0.0016(12) -0.0022(13) 0.0030(13)
C26 0.0200(16) 0.0225(15) 0.0168(14) -0.0007(12) -0.0013(13) 0.0014(12)
C27 0.0174(15) 0.0209(14) 0.0148(14) -0.0010(12) -0.0010(12) 0.0023(12)
C28 0.0200(16) 0.0279(16) 0.0165(14) 0.0007(12) 0.0003(12) 0.0029(13)
C29 0.0194(15) 0.0245(16) 0.0224(15) -0.0017(12) 0.0002(13) -0.0002(13)
C30 0.0176(15) 0.0227(15) 0.0153(14) -0.0003(12) -0.0003(11) -0.0022(12)
C31 0.0174(15) 0.0195(14) 0.0181(15) 0.0002(12) -0.0002(12) 0.0010(12)
C32 0.0181(15) 0.0335(17) 0.0231(16) -0.0046(14) -0.0031(12) 0.0030(14)
C33 0.0234(17) 0.0340(18) 0.0202(15) -0.0069(14) -0.0011(14) 0.0044(14)
C34 0.0190(16) 0.0303(17) 0.0212(15) -0.0032(13) 0.0010(12) 0.0046(13)
C35 0.0210(16) 0.0296(17) 0.0159(14) -0.0013(12) -0.0010(12) 0.0054(13)
C36 0.0192(15) 0.0185(15) 0.0190(15) 0.0002(12) 0.0010(13) 0.0018(12)
C37 0.0166(15) 0.0201(14) 0.0194(15) 0.0004(11) 0.0006(12) 0.0022(12)
C38 0.0268(16) 0.0232(15) 0.0192(15) -0.0031(13) 0.0027(12) -0.0008(13)
C39 0.0175(15) 0.0356(18) 0.0217(15) -0.0021(14) 0.0019(13) 0.0042(14)
C40 0.0213(16) 0.0335(18) 0.0255(17) -0.0049(14) 0.0012(13) 0.0037(14)
C41 0.0209(16) 0.0258(16) 0.0183(15) -0.0009(13) 0.0028(12) 0.0027(13)
C42 0.0297(18) 0.0347(19) 0.0315(18) 0.0030(14) 0.0138(15) 0.0009(15)
C43 0.0283(17) 0.0272(17) 0.0275(18) -0.0014(14) -0.0026(15) -0.0048(14)
C44 0.0231(16) 0.0214(15) 0.0248(16) 0.0002(13) -0.0002(13) -0.0020(13)
C45 0.0294(18) 0.0288(17) 0.0268(17) -0.0033(13) -0.0027(14) 0.0019(15)
C46 0.0257(18) 0.0303(19) 0.050(2) -0.0067(17) -0.0093(17) -0.0024(15)
C47 0.0224(17) 0.0246(17) 0.071(3) 0.0048(18) 0.0039(18) -0.0004(15)
C48 0.037(2) 0.0294(18) 0.044(2) 0.0110(17) 0.0126(18) -0.0031(16)
C49 0.0321(19) 0.0277(17) 0.0278(18) 0.0041(14) -0.0002(15) -0.0017(15)
C50 0.0268(17) 0.0233(16) 0.0269(17) 0.0017(13) 0.0017(14) 0.0024(14)
C51 0.0237(16) 0.0176(14) 0.0252(16) 0.0022(13) -0.0006(13) 0.0004(12)
C52 0.0304(18) 0.0201(15) 0.0265(16) 0.0055(13) -0.0021(14) 0.0031(13)
C53 0.0300(18) 0.0286(17) 0.0332(19) 0.0079(14) -0.0082(15) 0.0025(15)
C54 0.0217(17) 0.0241(17) 0.057(2) 0.0098(17) 0.0005(17) 0.0035(14)
C55 0.0260(18) 0.0253(17) 0.043(2) 0.0012(15) 0.0101(16) 0.0035(14)
C56 0.0289(17) 0.0201(15) 0.0263(17) 0.0008(13) 0.0034(13) -0.0005(13)

loop_
_atom_type_symbol
_atom_type_description
_atom_type_scat_dispersion_real
_atom_type_scat_dispersion_imag
_atom_type_scat_source
C C 0.0033 0.0016 'International Tables Vol C Tables 4.2.6.8 and 6.1.1.4'
H H 0.0000 0.0000 'International Tables Vol C Tables 4.2.6.8 and 6.1.1.4'
N N 0.0061 0.0033 'International Tables Vol C Tables 4.2.6.8 and 6.1.1.4'
O O 0.0106 0.0060 'International Tables Vol C Tables 4.2.6.8 and 6.1.1.4'

loop_
_geom_angle_atom_site_label_1
_geom_angle_atom_site_label_2
_geom_angle_atom_site_label_3
_geom_angle
C20 O1 H1B 105(2)
C41 O2 H2A 106(4)
C45 O5 H5A 104(3)
C49 O6 H6 106(3)
C52 O9 H9 105(3)
C56 O10 H10 103(3)
C1 N1 N2 109.2(3)
C1 N1 H1A 128(2)
N2 N1 H1A 122(2)
N1 N2 C3 108.4(3)
N1 N2 H2 121(3)
C3 N2 H2 130(3)
C22 N3 N4 109.3(3)
C22 N3 H3 120(2)
N4 N3 H3 131(2)
N3 N4 C24 109.0(2)
N3 N4 H4 119(2)
C24 N4 H4 132(2)
N1 C1 C2 108.4(3)
N1 C1 H1 125.8
C2 C1 H1 125.8
C1 C2 C3 105.9(3)
C1 C2 C7 131.5(3)
C3 C2 C7 122.6(3)
N2 C3 C2 108.0(3)
N2 C3 C4 126.6(3)
C2 C3 C4 125.4(3)
C3 C4 C5 109.8(3)
C3 C4 H4A 109.7
C5 C4 H4A 109.7
C3 C4 H4B 109.7
C5 C4 H4B 109.7
H4A C4 H4B 108.2
C9 C5 C4 109.6(3)
C9 C5 C6 112.7(3)
C4 C5 C6 113.5(2)
C9 C5 H5 106.9
C4 C5 H5 106.9
C6 C5 H5 106.9
C8 C6 C7 109.0(3)
C8 C6 C12 111.9(2)
C7 C6 C12 108.7(2)
C8 C6 C5 110.8(2)
C7 C6 C5 108.6(2)
C12 C6 C5 107.8(2)
C2 C7 C6 110.8(3)
C2 C7 H7A 109.5
C6 C7 H7A 109.5
C2 C7 H7B 109.5
C6 C7 H7B 109.5
H7A C7 H7B 108.1
C6 C8 H8A 109.5
C6 C8 H8B 109.5
H8A C8 H8B 109.5
C6 C8 H8C 109.5
H8A C8 H8C 109.5
H8B C8 H8C 109.5
C10 C9 C5 112.8(3)
C10 C9 H9A 109.0
C5 C9 H9A 109.0
C10 C9 H9B 109.0
C5 C9 H9B 109.0
H9A C9 H9B 107.8
C9 C10 C11 111.5(3)
C9 C10 H10A 109.3
C11 C10 H10A 109.3
C9 C10 H10B 109.3
C11 C10 H10B 109.3
H10A C10 H10B 108.0
C16 C11 C10 111.8(3)
C16 C11 C12 110.4(2)
C10 C11 C12 109.1(3)
C16 C11 H11 108.5
C10 C11 H11 108.5
C12 C11 H11 108.5
C13 C12 C11 113.5(2)
C13 C12 C6 112.9(2)
C11 C12 C6 112.0(2)
C13 C12 H12 105.9
C11 C12 H12 105.9
C6 C12 H12 105.9
C14 C13 C12 112.7(3)
C14 C13 H13A 109.1
C12 C13 H13A 109.1
C14 C13 H13B 109.1
C12 C13 H13B 109.1
H13A C13 H13B 107.8
C15 C14 C13 111.0(3)
C15 C14 H14A 109.4
C13 C14 H14A 109.4
C15 C14 H14B 109.4
C13 C14 H14B 109.4
H14A C14 H14B 108.0
C14 C15 C16 108.9(3)
C14 C15 C17 109.3(3)
C16 C15 C17 111.5(3)
C14 C15 C20 117.3(3)
C16 C15 C20 101.6(2)
C17 C15 C20 108.1(2)
C11 C16 C18 117.9(3)
C11 C16 C15 113.2(3)
C18 C16 C15 103.6(2)
C11 C16 H16 107.2
C18 C16 H16 107.2
C15 C16 H16 107.2
C15 C17 H17A 109.5
C15 C17 H17B 109.5
H17A C17 H17B 109.5
C15 C17 H17C 109.5
H17A C17 H17C 109.5
H17B C17 H17C 109.5
C16 C18 C19 104.0(2)
C16 C18 H18A 110.9
C19 C18 H18A 110.9
C16 C18 H18B 110.9
C19 C18 H18B 110.9
H18A C18 H18B 109.0
C20 C19 C18 106.7(2)
C20 C19 H19A 110.4
C18 C19 H19A 110.4
C20 C19 H19B 110.4
C18 C19 H19B 110.4
H19A C19 H19B 108.6
O1 C20 C21 108.2(3)
O1 C20 C15 108.7(2)
C21 C20 C15 114.2(3)
O1 C20 C19 112.0(2)
C21 C20 C19 110.8(3)
C15 C20 C19 103.0(2)
C20 C21 H21A 109.5
C20 C21 H21B 109.5
H21A C21 H21B 109.5
C20 C21 H21C 109.5
H21A C21 H21C 109.5
H21B C21 H21C 109.5
N3 C22 C23 108.2(3)
N3 C22 H22 125.9
C23 C22 H22 125.9
C22 C23 C24 106.1(3)
C22 C23 C28 131.3(3)
C24 C23 C28 122.6(3)
N4 C24 C23 107.4(3)
N4 C24 C25 127.9(3)
C23 C24 C25 124.7(3)
C24 C25 C26 109.7(2)
C24 C25 H25A 109.7
C26 C25 H25A 109.7
C24 C25 H25B 109.7
C26 C25 H25B 109.7
H25A C25 H25B 108.2
C33 C26 C25 110.3(2)
C33 C26 C27 113.1(2)
C25 C26 C27 112.4(2)
C33 C26 H26 106.8
C25 C26 H26 106.8
C27 C26 H26 106.8
C29 C27 C28 110.0(2)
C29 C27 C30 111.8(2)
C28 C27 C30 108.1(2)
C29 C27 C26 110.4(2)
C28 C27 C26 107.6(2)
C30 C27 C26 108.8(2)
C23 C28 C27 111.8(2)
C23 C28 H28A 109.3
C27 C28 H28A 109.3
C23 C28 H28B 109.3
C27 C28 H28B 109.3
H28A C28 H28B 107.9
C27 C29 H29A 109.5
C27 C29 H29B 109.5
H29A C29 H29B 109.5
C27 C29 H29C 109.5
H29A C29 H29C 109.5
H29B C29 H29C 109.5
C31 C30 C34 113.0(2)
C31 C30 C27 113.6(2)
C34 C30 C27 112.6(2)
C31 C30 H30 105.6
C34 C30 H30 105.6
C27 C30 H30 105.6
C32 C31 C37 111.8(2)
C32 C31 C30 110.7(2)
C37 C31 C30 108.3(2)
C32 C31 H31 108.7
C37 C31 H31 108.7
C30 C31 H31 108.7
C31 C32 C33 111.7(3)
C31 C32 H32A 109.3
C33 C32 H32A 109.3
C31 C32 H32B 109.3
C33 C32 H32B 109.3
H32A C32 H32B 107.9
C26 C33 C32 111.4(3)
C26 C33 H33A 109.4
C32 C33 H33A 109.4
C26 C33 H33B 109.4
C32 C33 H33B 109.4
H33A C33 H33B 108.0
C35 C34 C30 112.9(3)
C35 C34 H34A 109.0
C30 C34 H34A 109.0
C35 C34 H34B 109.0
C30 C34 H34B 109.0
H34A C34 H34B 107.8
C36 C35 C34 111.2(2)
C36 C35 H35A 109.4
C34 C35 H35A 109.4
C36 C35 H35B 109.4
C34 C35 H35B 109.4
H35A C35 H35B 108.0
C35 C36 C38 110.0(3)
C35 C36 C37 109.0(2)
C38 C36 C37 111.2(2)
C35 C36 C41 116.8(2)
C38 C36 C41 108.9(2)
C37 C36 C41 100.8(2)
C31 C37 C39 119.1(2)
C31 C37 C36 113.8(2)
C39 C37 C36 103.5(2)
C31 C37 H37 106.5
C39 C37 H37 106.5
C36 C37 H37 106.5
C36 C38 H38A 109.5
C36 C38 H38B 109.5
H38A C38 H38B 109.5
C36 C38 H38C 109.5
H38A C38 H38C 109.5
H38B C38 H38C 109.5
C37 C39 C40 104.6(2)
C37 C39 H39A 110.8
C40 C39 H39A 110.8
C37 C39 H39B 110.8
C40 C39 H39B 110.8
H39A C39 H39B 108.9
C41 C40 C39 106.3(2)
C41 C40 H40A 110.5
C39 C40 H40A 110.5
C41 C40 H40B 110.5
C39 C40 H40B 110.5
H40A C40 H40B 108.7
O2 C41 C42 107.1(2)
O2 C41 C40 113.1(3)
C42 C41 C40 110.5(3)
O2 C41 C36 108.8(2)
C42 C41 C36 115.3(3)
C40 C41 C36 102.3(2)
C41 C42 H42A 109.5
C41 C42 H42B 109.5
H42A C42 H42B 109.5
C41 C42 H42C 109.5
H42A C42 H42C 109.5
H42B C42 H42C 109.5
O3 C43 O4 122.6(3)
O3 C43 C44 119.5(3)
O4 C43 C44 117.8(3)
C49 C44 C45 118.0(3)
C49 C44 C43 121.5(3)
C45 C44 C43 120.5(3)
O5 C45 C46 117.7(3)
O5 C45 C44 121.6(3)
C46 C45 C44 120.7(3)
C47 C46 C45 119.3(3)
C47 C46 H46 120.3
C45 C46 H46 120.3
C46 C47 C48 121.8(3)
C46 C47 H47 119.1
C48 C47 H47 119.1
C47 C48 C49 119.5(3)
C47 C48 H48 120.3
C49 C48 H48 120.3
O6 C49 C48 118.5(3)
O6 C49 C44 120.8(3)
C48 C49 C44 120.7(3)
O7 C50 O8 123.2(3)
O7 C50 C51 118.4(3)
O8 C50 C51 118.5(3)
C56 C51 C52 117.7(3)
C56 C51 C50 121.0(3)
C52 C51 C50 121.3(3)
O9 C52 C53 118.2(3)
O9 C52 C51 121.0(3)
C53 C52 C51 120.8(3)
C52 C53 C54 119.2(3)
C52 C53 H53 120.4
C54 C53 H53 120.4
C55 C54 C53 121.6(3)
C55 C54 H54 119.2
C53 C54 H54 119.2
C54 C55 C56 119.8(3)
C54 C55 H55 120.1
C56 C55 H55 120.1
O10 C56 C55 118.4(3)
O10 C56 C51 120.9(3)
C55 C56 C51 120.7(3)

loop_
_geom_bond_atom_site_label_1
_geom_bond_atom_site_label_2
_geom_bond_distance
O1 C20 1.447(4)
O1 H1B 0.847(14)
O2 C41 1.450(4)
O2 H2A 0.845(15)
O3 C43 1.257(4)
O4 C43 1.283(4)
O5 C45 1.350(4)
O5 H5A 0.853(14)
O6 C49 1.360(4)
O6 H6 0.859(14)
O7 C50 1.260(4)
O8 C50 1.262(4)
O9 C52 1.360(4)
O9 H9 0.860(14)
O10 C56 1.341(4)
O10 H10 0.848(14)
N1 C1 1.334(4)
N1 N2 1.347(4)
N1 H1A 0.890(14)
N2 C3 1.352(4)
N2 H2 0.888(14)
N3 C22 1.338(4)
N3 N4 1.340(4)
N3 H3 0.871(14)
N4 C24 1.349(4)
N4 H4 0.882(14)
C1 C2 1.387(5)
C1 H1 0.9500
C2 C3 1.387(5)
C2 C7 1.504(4)
C3 C4 1.488(4)
C4 C5 1.552(4)
C4 H4A 0.9900
C4 H4B 0.9900
C5 C9 1.530(5)
C5 C6 1.554(4)
C5 H5 1.0000
C6 C8 1.537(4)
C6 C7 1.545(4)
C6 C12 1.556(4)
C7 H7A 0.9900
C7 H7B 0.9900
C8 H8A 0.9800
C8 H8B 0.9800
C8 H8C 0.9800
C9 C10 1.528(5)
C9 H9A 0.9900
C9 H9B 0.9900
C10 C11 1.537(4)
C10 H10A 0.9900
C10 H10B 0.9900
C11 C16 1.529(4)
C11 C12 1.550(4)
C11 H11 1.0000
C12 C13 1.549(4)
C12 H12 1.0000
C13 C14 1.537(4)
C13 H13A 0.9900
C13 H13B 0.9900
C14 C15 1.515(4)
C14 H14A 0.9900
C14 H14B 0.9900
C15 C16 1.535(4)
C15 C17 1.540(4)
C15 C20 1.550(4)
C16 C18 1.532(4)
C16 H16 1.0000
C17 H17A 0.9800
C17 H17B 0.9800
C17 H17C 0.9800
C18 C19 1.564(4)
C18 H18A 0.9900
C18 H18B 0.9900
C19 C20 1.555(4)
C19 H19A 0.9900
C19 H19B 0.9900
C20 C21 1.529(4)
C21 H21A 0.9800
C21 H21B 0.9800
C21 H21C 0.9800
C22 C23 1.382(4)
C22 H22 0.9500
C23 C24 1.398(4)
C23 C28 1.501(4)
C24 C25 1.477(4)
C25 C26 1.538(4)
C25 H25A 0.9900
C25 H25B 0.9900
C26 C33 1.526(4)
C26 C27 1.564(4)
C26 H26 1.0000
C27 C29 1.537(4)
C27 C28 1.547(4)
C27 C30 1.557(4)
C28 H28A 0.9900
C28 H28B 0.9900
C29 H29A 0.9800
C29 H29B 0.9800
C29 H29C 0.9800
C30 C31 1.539(4)
C30 C34 1.550(4)
C30 H30 1.0000
C31 C32 1.521(4)
C31 C37 1.527(4)
C31 H31 1.0000
C32 C33 1.530(4)
C32 H32A 0.9900
C32 H32B 0.9900
C33 H33A 0.9900
C33 H33B 0.9900
C34 C35 1.534(4)
C34 H34A 0.9900
C34 H34B 0.9900
C35 C36 1.530(4)
C35 H35A 0.9900
C35 H35B 0.9900
C36 C38 1.534(4)
C36 C37 1.538(4)
C36 C41 1.549(4)
C37 C39 1.538(4)
C37 H37 1.0000
C38 H38A 0.9800
C38 H38B 0.9800
C38 H38C 0.9800
C39 C40 1.554(4)
C39 H39A 0.9900
C39 H39B 0.9900
C40 C41 1.544(4)
C40 H40A 0.9900
C40 H40B 0.9900
C41 C42 1.525(4)
C42 H42A 0.9800
C42 H42B 0.9800
C42 H42C 0.9800
C43 C44 1.485(5)
C44 C49 1.401(5)
C44 C45 1.406(4)
C45 C46 1.390(5)
C46 C47 1.366(6)
C46 H46 0.9500
C47 C48 1.370(5)
C47 H47 0.9500
C48 C49 1.387(5)
C48 H48 0.9500
C50 C51 1.485(5)
C51 C56 1.409(4)
C51 C52 1.419(4)
C52 C53 1.381(5)
C53 C54 1.386(5)
C53 H53 0.9500
C54 C55 1.367(5)
C54 H54 0.9500
C55 C56 1.386(5)
C55 H55 0.9500

loop_
_geom_hbond_atom_site_label_D
_geom_hbond_atom_site_label_H
_geom_hbond_atom_site_label_A
_geom_hbond_distance_DH
_geom_hbond_distance_HA
_geom_hbond_distance_DA
_geom_hbond_angle_DHA
_geom_hbond_site_symmetry_A
_geom_hbond_publ_flag
N2 H2 O2 0.888(14) 1.87(2) 2.701(4) 155(4) . yes
N1 H1A O4 0.890(14) 1.732(16) 2.605(4) 166(3) 2_556 yes
N4 H4 O1 0.882(14) 1.822(18) 2.665(3) 159(3) 1_554 yes
N3 H3 O8 0.871(14) 1.781(15) 2.648(3) 174(4) 1_655 yes
O1 H1B O7 0.847(14) 1.845(15) 2.684(3) 171(3) 1_656 yes
O2 H2A O3 0.845(15) 1.893(18) 2.729(3) 170(6) 2_556 yes
O5 H5A O3 0.853(14) 1.75(2) 2.550(4) 154(4) . yes
O6 H6 O4 0.859(14) 1.74(3) 2.525(4) 152(5) . yes
O9 H9 O8 0.860(14) 1.76(2) 2.551(3) 152(4) . yes
O10 H10 O7 0.848(14) 1.73(3) 2.525(4) 155(5) . yes

loop_
_geom_torsion_atom_site_label_1
_geom_torsion_atom_site_label_2
_geom_torsion_atom_site_label_3
_geom_torsion_atom_site_label_4
_geom_torsion
C1 N1 N2 C3 -0.2(4)
C22 N3 N4 C24 -0.5(3)
N2 N1 C1 C2 0.3(4)
N1 C1 C2 C3 -0.3(4)
N1 C1 C2 C7 178.9(3)
N1 N2 C3 C2 0.0(4)
N1 N2 C3 C4 178.3(3)
C1 C2 C3 N2 0.2(4)
C7 C2 C3 N2 -179.1(3)
C1 C2 C3 C4 -178.2(3)
C7 C2 C3 C4 2.6(5)
N2 C3 C4 C5 170.1(3)
C2 C3 C4 C5 -11.8(4)
C3 C4 C5 C9 168.7(3)
C3 C4 C5 C6 41.8(3)
C9 C5 C6 C8 -68.3(3)
C4 C5 C6 C8 57.0(3)
C9 C5 C6 C7 172.1(3)
C4 C5 C6 C7 -62.7(3)
C9 C5 C6 C12 54.4(3)
C4 C5 C6 C12 179.7(3)
C1 C2 C7 C6 158.6(3)
C3 C2 C7 C6 -22.3(4)
C8 C6 C7 C2 -70.9(3)
C12 C6 C7 C2 166.9(3)
C5 C6 C7 C2 49.8(3)
C4 C5 C9 C10 179.1(3)
C6 C5 C9 C10 -53.5(4)
C5 C9 C10 C11 53.6(4)
C9 C10 C11 C16 -178.2(3)
C9 C10 C11 C12 -55.9(4)
C16 C11 C12 C13 -47.4(3)
C10 C11 C12 C13 -170.6(3)
C16 C11 C12 C6 -176.7(2)
C10 C11 C12 C6 60.1(3)
C8 C6 C12 C13 -66.1(3)
C7 C6 C12 C13 54.4(3)
C5 C6 C12 C13 171.9(3)
C8 C6 C12 C11 63.5(3)
C7 C6 C12 C11 -176.1(3)
C5 C6 C12 C11 -58.5(3)
C11 C12 C13 C14 48.3(4)
C6 C12 C13 C14 177.1(3)
C12 C13 C14 C15 -54.2(4)
C13 C14 C15 C16 59.1(4)
C13 C14 C15 C17 -63.0(3)
C13 C14 C15 C20 173.6(3)
C10 C11 C16 C18 -63.0(4)
C12 C11 C16 C18 175.4(3)
C10 C11 C16 C15 175.9(3)
C12 C11 C16 C15 54.3(3)
C14 C15 C16 C11 -60.7(3)
C17 C15 C16 C11 60.0(3)
C20 C15 C16 C11 175.0(3)
C14 C15 C16 C18 170.4(3)
C17 C15 C16 C18 -68.9(3)
C20 C15 C16 C18 46.1(3)
C11 C16 C18 C19 -159.1(3)
C15 C16 C18 C19 -33.2(3)
C16 C18 C19 C20 7.8(3)
C14 C15 C20 O1 82.4(3)
C16 C15 C20 O1 -159.1(2)
C17 C15 C20 O1 -41.7(3)
C14 C15 C20 C21 -38.5(4)
C16 C15 C20 C21 80.1(3)
C17 C15 C20 C21 -162.5(3)
C14 C15 C20 C19 -158.7(3)
C16 C15 C20 C19 -40.2(3)
C17 C15 C20 C19 77.2(3)
C18 C19 C20 O1 136.6(3)
C18 C19 C20 C21 -102.5(3)
C18 C19 C20 C15 20.0(3)
N4 N3 C22 C23 -0.3(3)
N3 C22 C23 C24 1.0(3)
N3 C22 C23 C28 179.2(3)
N3 N4 C24 C23 1.1(3)
N3 N4 C24 C25 -177.8(3)
C22 C23 C24 N4 -1.3(3)
C28 C23 C24 N4 -179.7(3)
C22 C23 C24 C25 177.7(3)
C28 C23 C24 C25 -0.8(5)
N4 C24 C25 C26 164.4(3)
C23 C24 C25 C26 -14.3(4)
C24 C25 C26 C33 174.4(3)
C24 C25 C26 C27 47.1(3)
C33 C26 C27 C29 -70.7(3)
C25 C26 C27 C29 55.1(3)
C33 C26 C27 C28 169.2(2)
C25 C26 C27 C28 -65.0(3)
C33 C26 C27 C30 52.3(3)
C25 C26 C27 C30 178.1(2)
C22 C23 C28 C27 165.2(3)
C24 C23 C28 C27 -16.8(4)
C29 C27 C28 C23 -73.4(3)
C30 C27 C28 C23 164.3(2)
C26 C27 C28 C23 46.9(3)
C29 C27 C30 C31 69.7(3)
C28 C27 C30 C31 -169.0(2)
C26 C27 C30 C31 -52.4(3)
C29 C27 C30 C34 -60.3(3)
C28 C27 C30 C34 61.0(3)
C26 C27 C30 C34 177.5(2)
C34 C30 C31 C32 -175.0(3)
C27 C30 C31 C32 55.2(3)
C34 C30 C31 C37 -52.1(3)
C27 C30 C31 C37 178.0(2)
C37 C31 C32 C33 -176.5(2)
C30 C31 C32 C33 -55.7(3)
C25 C26 C33 C32 177.9(3)
C27 C26 C33 C32 -55.2(3)
C31 C32 C33 C26 56.2(4)
C31 C30 C34 C35 51.5(3)
C27 C30 C34 C35 -178.1(2)
C30 C34 C35 C36 -52.6(3)
C34 C35 C36 C38 -66.8(3)
C34 C35 C36 C37 55.3(3)
C34 C35 C36 C41 168.5(3)
C32 C31 C37 C39 -57.4(4)
C30 C31 C37 C39 -179.6(2)
C32 C31 C37 C36 -180.0(2)
C30 C31 C37 C36 57.8(3)
C35 C36 C37 C31 -60.2(3)
C38 C36 C37 C31 61.2(3)
C41 C36 C37 C31 176.4(2)
C35 C36 C37 C39 169.0(2)
C38 C36 C37 C39 -69.6(3)
C41 C36 C37 C39 45.6(3)
C31 C37 C39 C40 -156.3(3)
C36 C37 C39 C40 -28.8(3)
C37 C39 C40 C41 0.8(3)
C39 C40 C41 O2 143.8(3)
C39 C40 C41 C42 -96.2(3)
C39 C40 C41 C36 27.0(3)
C35 C36 C41 O2 77.9(3)
C38 C36 C41 O2 -47.3(3)
C37 C36 C41 O2 -164.3(2)
C35 C36 C41 C42 -42.3(4)
C38 C36 C41 C42 -167.5(3)
C37 C36 C41 C42 75.5(3)
C35 C36 C41 C40 -162.2(3)
C38 C36 C41 C40 72.6(3)
C37 C36 C41 C40 -44.4(3)
O3 C43 C44 C49 175.6(3)
O4 C43 C44 C49 -3.3(5)
O3 C43 C44 C45 -2.6(5)
O4 C43 C44 C45 178.4(3)
C49 C44 C45 O5 -177.8(3)
C43 C44 C45 O5 0.6(5)
C49 C44 C45 C46 1.4(5)
C43 C44 C45 C46 179.7(3)
O5 C45 C46 C47 177.7(3)
C44 C45 C46 C47 -1.5(5)
C45 C46 C47 C48 0.6(5)
C46 C47 C48 C49 0.3(5)
C47 C48 C49 O6 179.1(3)
C47 C48 C49 C44 -0.3(5)
C45 C44 C49 O6 -179.9(3)
C43 C44 C49 O6 1.8(5)
C45 C44 C49 C48 -0.5(5)
C43 C44 C49 C48 -178.8(3)
O7 C50 C51 C56 -0.3(5)
O8 C50 C51 C56 179.9(3)
O7 C50 C51 C52 178.2(3)
O8 C50 C51 C52 -1.6(5)
C56 C51 C52 O9 -179.7(3)
C50 C51 C52 O9 1.7(5)
C56 C51 C52 C53 1.0(4)
C50 C51 C52 C53 -177.5(3)
O9 C52 C53 C54 179.1(3)
C51 C52 C53 C54 -1.6(5)
C52 C53 C54 C55 0.4(5)
C53 C54 C55 C56 1.4(5)
C54 C55 C56 O10 177.8(3)
C54 C55 C56 C51 -2.0(5)
C52 C51 C56 O10 -179.0(3)
C50 C51 C56 O10 -0.4(5)
C52 C51 C56 C55 0.8(4)
C50 C51 C56 C55 179.3(3)
